data_7003118
loop_
_publ_author_name
'Bowmaker, Graham A.'
'Hanna, John V.'
'Hahn, F. Ekkehardt'
'Lipton, Andrew S.'
'Oldham, Carolyn E.'
'Skelton, Brian W.'
'Smith, Mark E.'
'White, Allan H.'

_publ_section_title
;
 Structural and spectroscopic studies of some copper(i) halide
 tert-butyl isocyanide adducts
;
_journal_issue 13
_journal_name_full 'Dalton Transactions'
_journal_page_first 1710
_journal_page_last 1720
_journal_paper_doi 10.1039/b712815k
_journal_year 2008
_chemical_formula_moiety 'C20 H36 Cu N4, Br, H2 O'
_chemical_formula_sum 'C20 H38 Br Cu N4 O'
_chemical_formula_weight 493.99
_chemical_name_systematic
;
?
;
_space_group_IT_number 62
_symmetry_cell_setting orthorhombic
_symmetry_space_group_name_Hall '-P 2ac 2n'
_symmetry_space_group_name_H-M 'P n m a'
_atom_sites_solution_hydrogens geom
_atom_sites_solution_primary direct
_atom_sites_solution_secondary difmap
_audit_creation_date 2006-08-24T20:12:01-00:00
_audit_creation_method 'WinGX routine CIF_UPDATE'
_cell_angle_alpha 90
_cell_angle_beta 90
_cell_angle_gamma 90
_cell_formula_units_Z 4
_cell_length_a 32.570(2)
_cell_length_b 15.4052(8)
_cell_length_c 5.6365(3)
_cell_measurement_reflns_used 7340
_cell_measurement_temperature 150(2)
_cell_measurement_theta_max 24.6
_cell_measurement_theta_min 3.4
_cell_volume 2828.1(3)
_computing_cell_refinement 'Siemens SAINT (Siemens, 1995)'
_computing_data_collection 'Siemens SMART (Siemens, 1995)'
_computing_data_reduction 'xtal ADDREF SORTRF'
_computing_molecular_graphics xtal
_computing_publication_material WinGX
_computing_structure_refinement 'SHELXL-97 (Sheldrick, 1997)'
_computing_structure_solution xtal
_diffrn_ambient_temperature 150(2)
_diffrn_measured_fraction_theta_full 0.997
_diffrn_measured_fraction_theta_max 0.997
_diffrn_measurement_device_type
;
Bruker SMART CCD diffractometer
;
_diffrn_measurement_method '\w scans'
_diffrn_radiation_monochromator graphite
_diffrn_radiation_type MoK\a
_diffrn_radiation_wavelength 0.71073
_diffrn_reflns_av_R_equivalents .079
_diffrn_reflns_av_unetI/netI 0.0528
_diffrn_reflns_limit_h_max 52
_diffrn_reflns_limit_h_min -52
_diffrn_reflns_limit_k_max 24
_diffrn_reflns_limit_k_min -24
_diffrn_reflns_limit_l_max 9
_diffrn_reflns_limit_l_min -9
_diffrn_reflns_number 51884
_diffrn_reflns_theta_full 34.8
_diffrn_reflns_theta_max 34.8
_diffrn_reflns_theta_min 1.82
_exptl_absorpt_coefficient_mu 2.199
_exptl_absorpt_correction_T_max .83
_exptl_absorpt_correction_T_min .61
_exptl_absorpt_correction_type multi-scan
_exptl_absorpt_process_details
;
SADABS; Sheldrick, 1996
;
_exptl_crystal_colour colourless
_exptl_crystal_density_diffrn 1.16
_exptl_crystal_density_method 'not measured'
_exptl_crystal_description bar
_exptl_crystal_F_000 1032
_exptl_crystal_size_max .38
_exptl_crystal_size_mid .08
_exptl_crystal_size_min .07
_refine_diff_density_max 1.306
_refine_diff_density_min -1.848
_refine_diff_density_rms 0.116
_refine_ls_extinction_method none
_refine_ls_goodness_of_fit_ref 1.088
_refine_ls_hydrogen_treatment constr
_refine_ls_matrix_type full
_refine_ls_number_parameters 150
_refine_ls_number_reflns 6291
_refine_ls_number_restraints 10
_refine_ls_restrained_S_all 1.088
_refine_ls_R_factor_all 0.1107
_refine_ls_R_factor_gt 0.0658
_refine_ls_shift/su_max 0.001
_refine_ls_shift/su_mean 0
_refine_ls_structure_factor_coef Fsqd
_refine_ls_weighting_details 'calc w=1/[\s^2^(Fo^2^)+(0.0539P)^2^+7.9057P] where P=(Fo^2^+2Fc^2^)/3'
_refine_ls_weighting_scheme calc
_refine_ls_wR_factor_gt 0.1599
_refine_ls_wR_factor_ref 0.171
_reflns_number_gt 3840
_reflns_number_total 6291
_reflns_threshold_expression I>2sigma(I)
_cod_data_source_file b712815k.txt
_cod_data_source_block cubrtb
_cod_original_sg_symbol_H-M Pnma
_cod_database_code 7003118

loop_
_symmetry_equiv_pos_as_xyz
'x, y, z'
'-x+1/2, -y, z+1/2'
'x+1/2, -y+1/2, -z+1/2'
'-x, y+1/2, -z'
'-x, -y, -z'
'x-1/2, y, -z-1/2'
'-x-1/2, y-1/2, z-1/2'
'x, -y-1/2, z'

loop_
_atom_site_label
_atom_site_type_symbol
_atom_site_fract_x
_atom_site_fract_y
_atom_site_fract_z
_atom_site_U_iso_or_equiv
_atom_site_adp_type
_atom_site_occupancy
_atom_site_symmetry_multiplicity
_atom_site_calc_flag
_atom_site_refinement_flags
_atom_site_disorder_assembly
_atom_site_disorder_group
Cu Cu 0.133041(17) 0.25 0.69794(10) 0.01943(12) Uani 1 2 d S . .
C11 C 0.08267(14) 0.25 0.8908(8) 0.0252(10) Uani 1 2 d S . .
N11 N 0.05215(13) 0.25 0.9935(8) 0.0312(10) Uani 1 2 d S . .
C12 C 0.01311(15) 0.25 1.1226(9) 0.0349(13) Uani 1 2 d S . .
C13 C -0.01031(13) 0.3308(3) 1.0525(9) 0.0483(11) Uani 1 1 d . . .
H13A H 0.0055 0.3823 1.0977 0.072 Uiso 1 1 calc R . .
H13B H -0.0369 0.3315 1.1339 0.072 Uiso 1 1 calc R . .
H13C H -0.0147 0.3308 0.8805 0.072 Uiso 1 1 calc R . .
C14 C 0.0244(2) 0.25 1.3849(11) 0.067(3) Uani 1 2 d SD . .
C21 C 0.13254(11) 0.1461(2) 0.4973(6) 0.0268(6) Uani 1 1 d . . .
N21 N 0.13151(11) 0.0839(2) 0.3860(6) 0.0328(7) Uani 1 1 d . . .
C22 C 0.13097(15) 0.0016(2) 0.2545(7) 0.0383(9) Uani 1 1 d . . .
C23 C 0.1404(3) -0.0687(3) 0.4216(10) 0.097(3) Uani 1 1 d . . .
H23A H 0.1656 -0.0546 0.5087 0.145 Uiso 1 1 calc R . .
H23B H 0.1443 -0.123 0.3339 0.145 Uiso 1 1 calc R . .
H23C H 0.1176 -0.0754 0.5337 0.145 Uiso 1 1 calc R . .
C24 C 0.09230(15) -0.0042(4) 0.1188(9) 0.109(3) Uani 1 1 d . . .
H24A H 0.069 -0.0056 0.2289 0.163 Uiso 1 1 calc R . .
H24B H 0.0924 -0.0572 0.0228 0.163 Uiso 1 1 calc R . .
H24C H 0.0898 0.0465 0.0146 0.163 Uiso 1 1 calc R . .
C25 C 0.16636(15) 0.0042(4) 0.0708(9) 0.082(2) Uani 1 1 d . . .
H25A H 0.1633 0.0551 -0.0319 0.124 Uiso 1 1 d R . .
H25B H 0.1653 -0.0486 -0.0259 0.124 Uiso 1 1 d R . .
H25C H 0.1928 0.0072 0.1534 0.124 Uiso 1 1 d R . .
C31 C 0.18197(16) 0.25 0.9010(9) 0.0262(10) Uani 1 2 d S . .
N31 N 0.21126(13) 0.25 1.0107(8) 0.0319(10) Uani 1 2 d S . .
C32 C 0.25066(15) 0.25 1.1372(10) 0.0334(12) Uani 1 2 d S . .
C33 C 0.25267(14) 0.1695(3) 1.2893(9) 0.0524(13) Uani 1 1 d . . .
H33A H 0.2298 0.1697 1.4023 0.079 Uiso 1 1 calc R . .
H33B H 0.2787 0.1685 1.3761 0.079 Uiso 1 1 calc R . .
H33C H 0.2508 0.1179 1.1881 0.079 Uiso 1 1 calc R . .
C34 C 0.28417(18) 0.25 0.9498(11) 0.0509(18) Uani 1 2 d SD . .
Br Br 0.368825(16) 0.25 1.42965(8) 0.02745(12) Uani 1 2 d S . .
O1 O 0.42701(13) 0.25 0.9286(8) 0.0656(17) Uani 1 2 d S . .
H14A H 0.0405 0.19807 1.423 0.098 Uiso 1 1 d D . .
H14B H -0.0009 0.25 1.479 0.098 Uiso 1 2 d SD . .
H34A H 0.2831 0.30193 0.8496 0.098 Uiso 1 1 d D . .
H34B H 0.3098 0.25 1.041 0.098 Uiso 1 2 d SD . .

loop_
_atom_site_aniso_label
_atom_site_aniso_U_11
_atom_site_aniso_U_22
_atom_site_aniso_U_33
_atom_site_aniso_U_23
_atom_site_aniso_U_13
_atom_site_aniso_U_12
Cu 0.0168(2) 0.0192(2) 0.0223(3) 0 -0.0015(2) 0
C11 0.0157(19) 0.037(3) 0.023(2) 0 0.0003(16) 0
N11 0.0215(19) 0.051(3) 0.0211(19) 0 -0.0037(15) 0
C12 0.0153(19) 0.065(4) 0.024(2) 0 0.0029(17) 0
C13 0.0265(18) 0.059(3) 0.060(3) -0.008(2) 0.0109(19) 0.0035(19)
C14 0.026(3) 0.152(9) 0.022(3) 0 0.003(2) 0
C21 0.0290(15) 0.0241(14) 0.0273(14) 0.0005(12) -0.0002(14) -0.0001(14)
N21 0.0430(17) 0.0225(13) 0.0330(15) -0.0032(12) -0.0056(14) 0.0016(14)
C22 0.061(3) 0.0190(14) 0.0346(17) -0.0088(14) -0.014(2) 0.0028(17)
C23 0.220(10) 0.026(2) 0.045(3) -0.005(2) -0.026(4) 0.017(4)
C24 0.071(4) 0.079(5) 0.177(8) -0.080(5) -0.063(5) 0.024(3)
C25 0.105(5) 0.059(4) 0.082(5) -0.039(3) 0.035(4) -0.019(4)
C31 0.029(2) 0.027(2) 0.022(2) 0 -0.0025(18) 0
N31 0.023(2) 0.046(3) 0.027(2) 0 -0.0062(17) 0
C32 0.021(2) 0.053(3) 0.027(2) 0 -0.0054(19) 0
C33 0.040(2) 0.065(3) 0.052(3) 0.020(3) -0.015(2) -0.004(2)
C34 0.024(3) 0.100(6) 0.028(3) 0 -0.001(2) 0
Br 0.0279(2) 0.0324(3) 0.0221(2) 0 -0.0048(2) 0
O1 0.0212(19) 0.141(5) 0.035(2) 0 0.0007(18) 0

loop_
_atom_type_symbol
_atom_type_description
_atom_type_scat_dispersion_real
_atom_type_scat_dispersion_imag
_atom_type_scat_source
C C 0.0033 0.0016 'International Tables Vol C Tables 4.2.6.8 and 6.1.1.4'
H H 0 0 'International Tables Vol C Tables 4.2.6.8 and 6.1.1.4'
Br Br -0.2901 2.4595 'International Tables Vol C Tables 4.2.6.8 and 6.1.1.4'
Cu Cu 0.3201 1.2651 'International Tables Vol C Tables 4.2.6.8 and 6.1.1.4'
N N 0.0061 0.0033 'International Tables Vol C Tables 4.2.6.8 and 6.1.1.4'
O O 0.0106 0.006 'International Tables Vol C Tables 4.2.6.8 and 6.1.1.4'

loop_
_geom_angle_atom_site_label_1
_geom_angle_atom_site_label_2
_geom_angle_atom_site_label_3
_geom_angle
_geom_angle_site_symmetry_1
_geom_angle_site_symmetry_3
_geom_angle_publ_flag
C21 Cu C21 109.5(2) . 8_565 ?
C21 Cu C31 110.08(13) . . ?
C21 Cu C31 110.08(13) 8_565 . ?
C21 Cu C11 108.18(13) . . ?
C21 Cu C11 108.18(13) 8_565 . ?
C31 Cu C11 110.8(2) . . ?
N11 C11 Cu 176.7(4) . . ?
C11 N11 C12 179.6(5) . . ?
N11 C12 C13 107.9(3) . 8_565 ?
N11 C12 C13 107.9(3) . . ?
C13 C12 C13 110.8(5) 8_565 . ?
N11 C12 C14 105.9(4) . . ?
C13 C12 C14 112.0(3) 8_565 . ?
C13 C12 C14 112.0(3) . . ?
C12 C13 H13A 109.5 . . ?
C12 C13 H13B 109.5 . . ?
H13A C13 H13B 109.5 . . ?
C12 C13 H13C 109.5 . . ?
H13A C13 H13C 109.5 . . ?
H13B C13 H13C 109.5 . . ?
C12 C14 H14A 110 . . ?
C12 C14 H14B 109 . . ?
H14A C14 H14B 109.4 . . ?
N21 C21 Cu 177.6(3) . . ?
C21 N21 C22 177.0(4) . . ?
C23 C22 N21 108.1(3) . . ?
C23 C22 C24 117.8(5) . . ?
N21 C22 C24 108.9(4) . . ?
C23 C22 C25 107.0(5) . . ?
N21 C22 C25 107.9(4) . . ?
C24 C22 C25 106.9(4) . . ?
C22 C23 H23A 109.5 . . ?
C22 C23 H23B 109.5 . . ?
H23A C23 H23B 109.5 . . ?
C22 C23 H23C 109.5 . . ?
H23A C23 H23C 109.5 . . ?
H23B C23 H23C 109.5 . . ?
C22 C24 H24A 109.5 . . ?
C22 C24 H24B 109.5 . . ?
H24A C24 H24B 109.5 . . ?
C22 C24 H24C 109.5 . . ?
H24A C24 H24C 109.5 . . ?
H24B C24 H24C 109.5 . . ?
C22 C25 H25A 109.7 . . ?
C22 C25 H25B 109 . . ?
H25A C25 H25B 109.5 . . ?
C22 C25 H25C 109.7 . . ?
H25A C25 H25C 109.5 . . ?
H25B C25 H25C 109.5 . . ?
N31 C31 Cu 177.3(5) . . ?
C31 N31 C32 176.1(5) . . ?
N31 C32 C33 108.3(3) . 8_565 ?
N31 C32 C33 108.3(3) . . ?
C33 C32 C33 110.6(5) 8_565 . ?
N31 C32 C34 106.9(5) . . ?
C33 C32 C34 111.3(3) 8_565 . ?
C33 C32 C34 111.3(3) . . ?
C32 C33 H33A 109.5 . . ?
C32 C33 H33B 109.5 . . ?
H33A C33 H33B 109.5 . . ?
C32 C33 H33C 109.5 . . ?
H33A C33 H33C 109.5 . . ?
H33B C33 H33C 109.5 . . ?
C32 C34 H34A 112 . . ?
C32 C34 H34B 104 . . ?
H34A C34 H34B 109.5 . . ?

loop_
_geom_bond_atom_site_label_1
_geom_bond_atom_site_label_2
_geom_bond_distance
_geom_bond_site_symmetry_2
_geom_bond_publ_flag
Cu C21 1.960(3) . ?
Cu C21 1.960(3) 8_565 ?
Cu C31 1.962(5) . ?
Cu C11 1.968(5) . ?
C11 N11 1.150(6) . ?
N11 C12 1.465(6) . ?
C12 C13 1.512(6) 8_565 ?
C12 C13 1.512(6) . ?
C12 C14 1.523(8) . ?
C13 H13A 0.98 . ?
C13 H13B 0.98 . ?
C13 H13C 0.98 . ?
C14 H14A 0.980 . ?
C14 H14B 0.980 . ?
C21 N21 1.146(5) . ?
N21 C22 1.468(4) . ?
C22 C23 1.468(6) . ?
C22 C24 1.476(6) . ?
C22 C25 1.550(7) . ?
C23 H23A 0.98 . ?
C23 H23B 0.98 . ?
C23 H23C 0.98 . ?
C24 H24A 0.98 . ?
C24 H24B 0.98 . ?
C24 H24C 0.98 . ?
C25 H25A 0.9807 . ?
C25 H25B 0.9793 . ?
C25 H25C 0.98 . ?
C31 N31 1.137(6) . ?
N31 C32 1.468(6) . ?
C32 C33 1.509(5) 8_565 ?
C32 C33 1.509(5) . ?
C32 C34 1.519(8) . ?
C33 H33A 0.98 . ?
C33 H33B 0.98 . ?
C33 H33C 0.98 . ?
C34 H34A 0.980 . ?
C34 H34B 0.980 . ?
